data_7701976
loop_
_publ_author_name
'Wang, Xue-Zhi'
'Sun, Meng-Ying'
'Zheng, Ji'
'Luo, Dong'
'Li, Qi'
'Zhou, Xiao-Ping'
'Li, Dan'

_publ_section_title
;
 Coordination-Driven Self-Assembly of M10L8 Metal-Organic Bi-capped Square
 Antiprisms with Adaptable Cavity
;
_journal_name_full 'Dalton Transactions'
_journal_paper_doi 10.1039/C9DT04368C
_journal_year 2019
_chemical_formula_moiety 'C88 H96 Cl Cu10 N48'
_chemical_formula_sum 'C88 H96 Cl Cu10 N48'
_chemical_formula_weight 2496.97
_space_group_crystal_system tetragonal
_space_group_IT_number 85
_space_group_name_Hall '-P 4a'
_space_group_name_H-M_alt 'P 4/n :2'
_atom_sites_solution_hydrogens geom
_atom_sites_solution_primary dual
_audit_block_doi 10.5517/ccdc.csd.cc20ncfh
_audit_creation_date 2018-12-19
_audit_creation_method
;
Olex2 1.2
(compiled 2018.05.29 svn.r3508 for OlexSys, GUI svn.r5506)
;
_audit_update_record
;
2019-10-06 deposited with the CCDC.	2019-11-18 downloaded from the CCDC.
;
_cell_angle_alpha 90
_cell_angle_beta 90
_cell_angle_gamma 90
_cell_formula_units_Z 2
_cell_length_a 19.3296(3)
_cell_length_b 19.3296(3)
_cell_length_c 14.3057(4)
_cell_measurement_reflns_used 2010
_cell_measurement_temperature 100.00(11)
_cell_measurement_theta_max 57.8460
_cell_measurement_theta_min 3.2060
_cell_volume 5345.09(19)
_computing_cell_refinement 'CrysAlisPro 1.171.39.33c (Rigaku OD, 2017)'
_computing_data_collection 'CrysAlisPro 1.171.39.33c (Rigaku OD, 2017)'
_computing_data_reduction 'CrysAlisPro 1.171.39.33c (Rigaku OD, 2017)'
_computing_molecular_graphics 'Olex2 (Dolomanov et al., 2009)'
_computing_publication_material 'Olex2 (Dolomanov et al., 2009)'
_computing_structure_refinement 'ShelXL (Sheldrick, 2015)'
_computing_structure_solution 'ShelXT (Sheldrick, 2015)'
_diffrn_ambient_environment N~2~
_diffrn_ambient_temperature 100.00(11)
_diffrn_detector 'CCD plate'
_diffrn_measured_fraction_theta_full 0.996
_diffrn_measured_fraction_theta_max 0.962
_diffrn_measurement_details
;
List of Runs (angles in degrees, time in seconds):

  # Type    Start    End  Width  t~exp~   \w     \q     \k     \f   Frames
#--------------------------------------------------------------------------
  1  \w      4.00  45.00   0.50   28.00    --    0.00  77.00-124.00   82
  2  \w    100.00 192.00   0.50   10.00    --  102.90  45.00  51.00  184
  3  \w     35.00  64.00   0.50   10.00    --  102.90 -77.00 110.00   58
  4  \w      3.00  39.00   0.50   28.00    --    0.00  82.00  90.00   72
  5  \w    -34.00  -5.00   0.50   28.00    --    0.00  82.00  90.00   58
  6  \w    103.00 129.00   0.50   10.00    --  102.90 -57.00 120.00   52
  7  \w     17.00  91.00   0.50   10.00    --  102.90 -57.00 120.00  148
  8  \w     81.00 182.00   0.50   10.00    --  102.90  38.00  90.00  202
;
_diffrn_measurement_device 'four-circle diffractometer'
_diffrn_measurement_device_type 'XtaLAB AFC12 (RINC): Kappa single'
_diffrn_measurement_method '\w scans'
_diffrn_orient_matrix_type 'CrysAlisPro convention (1999,Acta A55,543-557)'
_diffrn_orient_matrix_UB_11 0.0163551000
_diffrn_orient_matrix_UB_12 0.0664054000
_diffrn_orient_matrix_UB_13 0.0552888000
_diffrn_orient_matrix_UB_21 0.0771811000
_diffrn_orient_matrix_UB_22 -0.0077184000
_diffrn_orient_matrix_UB_23 -0.0247618000
_diffrn_orient_matrix_UB_31 -0.0112595000
_diffrn_orient_matrix_UB_32 0.0433746000
_diffrn_orient_matrix_UB_33 -0.0890559000
_diffrn_radiation_monochromator mirror
_diffrn_radiation_probe x-ray
_diffrn_radiation_type CuK\a
_diffrn_radiation_wavelength 1.54184
_diffrn_reflns_av_R_equivalents 0.0773
_diffrn_reflns_av_unetI/netI 0.0821
_diffrn_reflns_Laue_measured_fraction_full 0.996
_diffrn_reflns_Laue_measured_fraction_max 0.962
_diffrn_reflns_limit_h_max 20
_diffrn_reflns_limit_h_min -24
_diffrn_reflns_limit_k_max 18
_diffrn_reflns_limit_k_min -21
_diffrn_reflns_limit_l_max 11
_diffrn_reflns_limit_l_min -17
_diffrn_reflns_number 16694
_diffrn_reflns_point_group_measured_fraction_full 0.996
_diffrn_reflns_point_group_measured_fraction_max 0.962
_diffrn_reflns_theta_full 67.684
_diffrn_reflns_theta_max 76.583
_diffrn_reflns_theta_min 3.089
_diffrn_source 'Rotating-anode X-ray tube (dual wavelength)'
_diffrn_source_type 'Rigaku (Cu) X-ray DW Source'
_exptl_absorpt_coefficient_mu 2.889
_exptl_absorpt_correction_T_max 1.00000
_exptl_absorpt_correction_T_min 0.94634
_exptl_absorpt_correction_type multi-scan
_exptl_absorpt_process_details
;
CrysAlisPro 1.171.39.33c (Rigaku Oxford Diffraction, 2017)
Empirical absorption correction using spherical harmonics,
 implemented in SCALE3 ABSPACK scaling algorithm.
;
_exptl_crystal_colour 'clear light green'
_exptl_crystal_colour_lustre clear
_exptl_crystal_colour_modifier light
_exptl_crystal_colour_primary green
_exptl_crystal_density_diffrn 1.551
_exptl_crystal_description plate
_exptl_crystal_F_000 2534
_exptl_crystal_size_max 0.01
_exptl_crystal_size_mid 0.01
_exptl_crystal_size_min 0.01
_refine_diff_density_max 1.555
_refine_diff_density_min -0.687
_refine_diff_density_rms 0.104
_refine_ls_extinction_method none
_refine_ls_goodness_of_fit_ref 1.026
_refine_ls_hydrogen_treatment constr
_refine_ls_matrix_type full
_refine_ls_number_parameters 334
_refine_ls_number_reflns 5431
_refine_ls_number_restraints 0
_refine_ls_restrained_S_all 1.026
_refine_ls_R_factor_all 0.1277
_refine_ls_R_factor_gt 0.0658
_refine_ls_shift/su_max 0.001
_refine_ls_shift/su_mean 0.000
_refine_ls_structure_factor_coef Fsqd
_refine_ls_weighting_details 'w=1/[\s^2^(Fo^2^)+(0.0996P)^2^] where P=(Fo^2^+2Fc^2^)/3'
_refine_ls_weighting_scheme calc
_refine_ls_wR_factor_gt 0.1606
_refine_ls_wR_factor_ref 0.1922
_reflns_Friedel_coverage 0.000
_reflns_number_gt 2990
_reflns_number_total 5431
_reflns_threshold_expression 'I > 2\s(I)'
_cod_data_source_file c9dt04368c2.cif
_cod_data_source_block cage4
_cod_original_cell_volume 5345.1(2)
_cod_original_sg_symbol_H-M 'P 4/n'
_cod_database_code 7701976
_shelx_shelxl_version_number 2017/1
_chemical_oxdiff_formula CNHCuClO
_shelx_space_group_comment
;
The symmetry employed for this shelxl refinement is uniquely defined
by the following loop, which should always be used as a source of
symmetry information in preference to the above space-group names.
They are only intended as comments.
;
_shelx_estimated_absorpt_t_max 0.972
_shelx_estimated_absorpt_t_min 0.972
_reflns_odcompleteness_completeness 99.62
_reflns_odcompleteness_iscentric 1
_reflns_odcompleteness_theta 66.97
_olex2_refinement_description
;
1. Fixed Uiso
 At 1.2 times of:
  All C(H) groups, All C(H,H) groups
2.a Secondary CH2 refined with riding coordinates:
 C16(H16a,H16b), C5(H5a,H5b), C7(H7a,H7b), C6(H6a,H6b), C18(H18a,H18b),
 C17(H17a,H17b)
2.b Aromatic/amide H refined with riding coordinates:
 C22(H22), C4(H4), C11(H11), C13(H13), C2(H2), C10(H10), C12(H12), C15(H15),
 C1(H1), C8(H8), C19(H19), C21(H21)
;
_platon_squeeze_void_probe_radius 1.20
_olex2_submission_special_instructions 'No special instructions were received'
_oxdiff_exptl_absorpt_empirical_details
;
Empirical correction (ABSPACK) includes:
- Absorption correction using spherical harmonics
- Frame scaling
;
_oxdiff_exptl_absorpt_empirical_full_max 1.092
_oxdiff_exptl_absorpt_empirical_full_min 0.927

loop_
_space_group_symop_operation_xyz
'x, y, z'
'-x+1/2, -y+1/2, z'
'-y+1/2, x, z'
'y, -x+1/2, z'
'-x, -y, -z'
'x-1/2, y-1/2, -z'
'y-1/2, -x, -z'
'-y, x-1/2, -z'

loop_
_atom_site_label
_atom_site_type_symbol
_atom_site_fract_x
_atom_site_fract_y
_atom_site_fract_z
_atom_site_U_iso_or_equiv
_atom_site_adp_type
_atom_site_occupancy
_atom_site_site_symmetry_order
_atom_site_calc_flag
_atom_site_refinement_flags_posn
_atom_site_refinement_flags_adp
_atom_site_refinement_flags_occupancy
Cu3 Cu 0.60376(5) 0.47039(4) 0.60814(7) 0.0367(3) Uani 1 1 d . . .
Cu4 Cu 0.45057(4) 0.65854(5) 0.89633(7) 0.0353(2) Uani 1 1 d . . .
Cu1 Cu 0.750000 0.750000 0.55767(14) 0.0385(5) Uani 1 4 d S T P
Cu2 Cu 0.750000 0.750000 0.93974(15) 0.0408(5) Uani 1 4 d S T P
Cl05 Cl 0.750000 0.750000 0.7474(2) 0.0399(7) Uani 1 4 d S T P
N9 N 0.3465(3) 0.6507(3) 0.8899(4) 0.0375(12) Uani 1 1 d . . .
N11 N 0.5475(3) 0.6812(3) 0.9287(4) 0.0378(12) Uani 1 1 d . . .
N8 N 0.4336(3) 0.7321(3) 0.8026(4) 0.0339(12) Uani 1 1 d . . .
N7 N 0.4220(3) 0.8151(3) 0.6930(4) 0.0364(12) Uani 1 1 d . . .
N1 N 0.7106(3) 0.6556(3) 0.5433(4) 0.0396(13) Uani 1 1 d . . .
N3 N 0.6380(3) 0.4415(3) 0.4808(4) 0.0389(13) Uani 1 1 d . . .
N2 N 0.6539(3) 0.5580(3) 0.5750(4) 0.0361(12) Uani 1 1 d . . .
N5 N 0.5447(3) 0.5116(2) 0.7080(4) 0.0358(12) Uani 1 1 d . . .
N6 N 0.4763(3) 0.5729(3) 0.8045(4) 0.0374(13) Uani 1 1 d . . .
N4 N 0.5226(3) 0.4062(3) 0.5956(4) 0.0424(13) Uani 1 1 d . . .
N10 N 0.4545(3) 0.6079(3) 1.0192(4) 0.0411(13) Uani 1 1 d . . .
N12 N 0.6599(3) 0.7017(3) 0.9530(4) 0.0419(13) Uani 1 1 d . . .
C14 C 0.3649(3) 0.7347(3) 0.7768(4) 0.0355(14) Uani 1 1 d . . .
C22 C 0.6038(3) 0.7137(3) 0.8981(5) 0.0346(14) Uani 1 1 d . . .
H22 H 0.604669 0.741525 0.845142 0.042 Uiso 1 1 calc R . .
C4 C 0.6716(3) 0.4890(3) 0.4382(5) 0.0426(16) Uani 1 1 d . . .
H4 H 0.688650 0.482190 0.378134 0.051 Uiso 1 1 calc R . .
C11 C 0.5389(3) 0.5642(3) 0.7664(4) 0.0375(15) Uani 1 1 d . . .
H11 H 0.575920 0.593273 0.780082 0.045 Uiso 1 1 calc R . .
C13 C 0.3584(3) 0.7860(3) 0.7097(5) 0.0399(16) Uani 1 1 d . . .
H13 H 0.317305 0.798829 0.680607 0.048 Uiso 1 1 calc R . .
C2 C 0.6717(3) 0.6207(3) 0.6046(5) 0.0395(15) Uani 1 1 d . . .
H2 H 0.658416 0.638550 0.662232 0.047 Uiso 1 1 calc R . .
C9 C 0.4789(3) 0.4832(3) 0.7079(4) 0.0353(15) Uani 1 1 d . . .
C3 C 0.6822(3) 0.5531(3) 0.4866(5) 0.0380(15) Uani 1 1 d . . .
C10 C 0.4382(3) 0.5202(3) 0.7666(4) 0.0389(15) Uani 1 1 d . . .
H10 H 0.391835 0.511325 0.779144 0.047 Uiso 1 1 calc R . .
C12 C 0.4652(3) 0.7806(3) 0.7513(4) 0.0351(14) Uani 1 1 d . . .
H12 H 0.512365 0.789777 0.755199 0.042 Uiso 1 1 calc R . .
C15 C 0.3203(3) 0.6886(3) 0.8248(5) 0.0420(16) Uani 1 1 d . . .
H15 H 0.273614 0.685735 0.809790 0.050 Uiso 1 1 calc R . .
C16 C 0.3036(3) 0.6040(4) 0.9457(5) 0.0480(18) Uani 1 1 d . . .
H16A H 0.269719 0.582394 0.905012 0.058 Uiso 1 1 calc R . .
H16B H 0.278570 0.630968 0.991816 0.058 Uiso 1 1 calc R . .
C1 C 0.7164(3) 0.6133(3) 0.4670(5) 0.0422(16) Uani 1 1 d . . .
H1 H 0.739443 0.623702 0.411761 0.051 Uiso 1 1 calc R . .
C8 C 0.4708(4) 0.4241(4) 0.6480(5) 0.0477(17) Uani 1 1 d . . .
H8 H 0.429480 0.399423 0.646778 0.057 Uiso 1 1 calc R . .
C20 C 0.5684(3) 0.6464(3) 1.0081(5) 0.0438(17) Uani 1 1 d . . .
C5 C 0.6231(4) 0.3750(3) 0.4362(5) 0.0459(17) Uani 1 1 d . . .
H5A H 0.648093 0.338703 0.468705 0.055 Uiso 1 1 calc R . .
H5B H 0.639444 0.376084 0.372107 0.055 Uiso 1 1 calc R . .
C7 C 0.5184(4) 0.3460(4) 0.5354(5) 0.0532(19) Uani 1 1 d . . .
H7A H 0.470345 0.331904 0.530400 0.064 Uiso 1 1 calc R . .
H7B H 0.543747 0.308301 0.564085 0.064 Uiso 1 1 calc R . .
C6 C 0.5471(4) 0.3583(3) 0.4369(5) 0.0487(18) Uani 1 1 d . . .
H6A H 0.539211 0.317249 0.399352 0.058 Uiso 1 1 calc R . .
H6B H 0.521947 0.396195 0.408153 0.058 Uiso 1 1 calc R . .
C19 C 0.5152(3) 0.6078(4) 1.0561(5) 0.0500(19) Uani 1 1 d . . .
H19 H 0.524447 0.583857 1.111156 0.060 Uiso 1 1 calc R . .
C21 C 0.6374(3) 0.6587(4) 1.0208(5) 0.0497(18) Uani 1 1 d . . .
H21 H 0.664414 0.640347 1.068549 0.060 Uiso 1 1 calc R . .
C18 C 0.3974(4) 0.5711(4) 1.0643(6) 0.055(2) Uani 1 1 d . . .
H18A H 0.375895 0.601266 1.110104 0.066 Uiso 1 1 calc R . .
H18B H 0.415515 0.531102 1.097122 0.066 Uiso 1 1 calc R . .
C17 C 0.3440(4) 0.5480(4) 0.9954(6) 0.065(2) Uani 1 1 d . . .
H17A H 0.311375 0.518373 1.027767 0.078 Uiso 1 1 calc R . .
H17B H 0.366883 0.519902 0.948410 0.078 Uiso 1 1 calc R . .

loop_
_atom_site_aniso_label
_atom_site_aniso_U_11
_atom_site_aniso_U_22
_atom_site_aniso_U_33
_atom_site_aniso_U_23
_atom_site_aniso_U_13
_atom_site_aniso_U_12
Cu3 0.0379(5) 0.0339(5) 0.0384(5) -0.0049(5) -0.0053(5) -0.0014(4)
Cu4 0.0315(5) 0.0357(5) 0.0387(5) 0.0067(4) 0.0034(4) 0.0003(4)
Cu1 0.0346(6) 0.0346(6) 0.0464(12) 0.000 0.000 0.000
Cu2 0.0338(6) 0.0338(6) 0.0547(13) 0.000 0.000 0.000
Cl05 0.0419(10) 0.0419(10) 0.0360(17) 0.000 0.000 0.000
N9 0.034(3) 0.035(3) 0.043(3) 0.009(3) 0.000(3) 0.002(2)
N11 0.035(3) 0.033(3) 0.045(3) 0.008(3) 0.000(3) 0.000(2)
N8 0.030(3) 0.035(3) 0.036(3) 0.007(2) 0.003(2) -0.001(2)
N7 0.040(3) 0.034(3) 0.036(3) 0.007(2) -0.002(3) 0.002(2)
N1 0.034(3) 0.041(3) 0.044(3) -0.006(3) 0.004(3) 0.003(2)
N3 0.044(3) 0.035(3) 0.038(3) -0.008(3) -0.007(3) 0.003(2)
N2 0.037(3) 0.034(3) 0.038(3) -0.006(2) -0.002(2) 0.001(2)
N5 0.039(3) 0.031(3) 0.037(3) 0.000(2) -0.004(2) 0.001(2)
N6 0.035(3) 0.040(3) 0.037(3) 0.004(3) 0.000(3) 0.001(2)
N4 0.049(3) 0.037(3) 0.041(3) -0.011(3) -0.006(3) -0.005(3)
N10 0.036(3) 0.048(3) 0.040(3) 0.023(3) 0.001(3) -0.002(2)
N12 0.035(3) 0.040(3) 0.050(4) 0.006(3) -0.002(3) 0.004(2)
C14 0.037(3) 0.035(3) 0.034(3) 0.001(3) 0.007(3) 0.002(3)
C22 0.029(3) 0.033(3) 0.042(4) 0.004(3) 0.005(3) -0.007(2)
C4 0.043(4) 0.045(4) 0.039(4) -0.009(3) 0.001(3) 0.000(3)
C11 0.037(3) 0.038(3) 0.038(4) 0.000(3) -0.002(3) 0.000(3)
C13 0.030(3) 0.047(4) 0.043(4) 0.000(3) -0.004(3) 0.001(3)
C2 0.042(4) 0.034(3) 0.042(4) -0.003(3) 0.008(3) -0.003(3)
C9 0.038(3) 0.031(3) 0.037(4) 0.004(3) -0.007(3) -0.006(3)
C3 0.035(3) 0.034(3) 0.046(4) -0.006(3) -0.003(3) -0.001(3)
C10 0.033(3) 0.042(4) 0.041(4) 0.004(3) 0.000(3) 0.000(3)
C12 0.037(3) 0.038(3) 0.030(3) 0.001(3) 0.003(3) -0.002(3)
C15 0.033(3) 0.045(4) 0.048(4) 0.000(3) 0.004(3) -0.005(3)
C16 0.029(3) 0.055(4) 0.060(5) 0.013(4) 0.018(3) -0.002(3)
C1 0.038(4) 0.046(4) 0.043(4) -0.001(3) 0.004(3) -0.002(3)
C8 0.046(4) 0.054(4) 0.044(4) 0.001(4) -0.012(4) -0.009(3)
C20 0.035(4) 0.046(4) 0.051(4) 0.014(3) 0.001(3) -0.007(3)
C5 0.060(5) 0.038(4) 0.040(4) -0.009(3) -0.008(4) 0.002(3)
C7 0.056(5) 0.045(4) 0.058(5) -0.013(4) -0.001(4) -0.012(3)
C6 0.059(5) 0.037(4) 0.050(4) -0.008(3) -0.014(4) 0.002(3)
C19 0.042(4) 0.059(4) 0.050(4) 0.024(4) -0.003(4) 0.002(3)
C21 0.038(4) 0.056(5) 0.055(5) 0.015(4) -0.008(4) -0.007(3)
C18 0.040(4) 0.071(5) 0.054(5) 0.034(4) 0.000(4) -0.010(4)
C17 0.052(5) 0.065(5) 0.079(6) 0.021(5) 0.020(5) -0.008(4)

loop_
_atom_type_symbol
_atom_type_description
_atom_type_scat_dispersion_real
_atom_type_scat_dispersion_imag
_atom_type_scat_source
C C 0.0181 0.0091 'International Tables Vol C Tables 4.2.6.8 and 6.1.1.4'
H H 0.0000 0.0000 'International Tables Vol C Tables 4.2.6.8 and 6.1.1.4'
Cl Cl 0.3639 0.7018 'International Tables Vol C Tables 4.2.6.8 and 6.1.1.4'
Cu Cu -1.9646 0.5888 'International Tables Vol C Tables 4.2.6.8 and 6.1.1.4'
N N 0.0311 0.0180 'International Tables Vol C Tables 4.2.6.8 and 6.1.1.4'

loop_
_geom_angle_atom_site_label_1
_geom_angle_atom_site_label_2
_geom_angle_atom_site_label_3
_geom_angle
_geom_angle_site_symmetry_1
_geom_angle_site_symmetry_3
N3 Cu3 N7 98.5(2) . 3_655
N2 Cu3 N7 98.3(2) . 3_655
N2 Cu3 N3 82.1(2) . .
N2 Cu3 N4 151.3(2) . .
N5 Cu3 N7 100.6(2) . 3_655
N5 Cu3 N3 160.9(2) . .
N5 Cu3 N2 96.2(2) . .
N5 Cu3 N4 82.2(2) . .
N4 Cu3 N7 110.2(2) . 3_655
N4 Cu3 N3 90.3(2) . .
N9 Cu4 N6 98.3(2) . .
N11 Cu4 N9 166.0(2) . .
N11 Cu4 N8 99.0(2) . .
N11 Cu4 N6 95.3(2) . .
N11 Cu4 N10 82.4(2) . .
N8 Cu4 N9 81.8(2) . .
N8 Cu4 N6 100.1(2) . .
N8 Cu4 N10 161.0(2) . .
N10 Cu4 N9 92.3(2) . .
N10 Cu4 N6 98.6(2) . .
N1 Cu1 Cl05 95.94(17) . .
N1 Cu1 Cl05 95.94(17) 2_665 .
N1 Cu1 Cl05 95.94(17) 3_655 .
N1 Cu1 Cl05 95.94(17) 4_565 .
N1 Cu1 N1 168.1(3) 4_565 3_655
N1 Cu1 N1 89.39(4) . 4_565
N1 Cu1 N1 89.39(4) 2_665 3_655
N1 Cu1 N1 168.1(3) . 2_665
N1 Cu1 N1 89.39(4) 2_665 4_565
N1 Cu1 N1 89.39(4) . 3_655
N12 Cu2 Cl05 95.49(17) 2_665 .
N12 Cu2 Cl05 95.49(17) 4_565 .
N12 Cu2 Cl05 95.49(17) . .
N12 Cu2 Cl05 95.49(17) 3_655 .
N12 Cu2 N12 89.48(3) . 3_655
N12 Cu2 N12 169.0(3) 4_565 3_655
N12 Cu2 N12 89.48(3) . 4_565
N12 Cu2 N12 89.48(3) 2_665 4_565
N12 Cu2 N12 89.48(3) 2_665 3_655
N12 Cu2 N12 169.0(3) 2_665 .
Cu1 Cl05 Cu2 180.0 . .
C15 N9 Cu4 112.5(4) . .
C15 N9 C16 121.4(5) . .
C16 N9 Cu4 125.9(4) . .
C22 N11 Cu4 143.3(5) . .
C22 N11 C20 105.1(5) . .
C20 N11 Cu4 111.2(4) . .
C14 N8 Cu4 111.6(4) . .
C12 N8 Cu4 142.9(4) . .
C12 N8 C14 105.4(5) . .
C13 N7 Cu3 140.4(4) . 4_565
C12 N7 Cu3 115.4(4) . 4_565
C12 N7 C13 104.1(5) . .
C2 N1 Cu1 127.6(4) . .
C2 N1 C1 105.5(5) . .
C1 N1 Cu1 126.8(5) . .
C4 N3 Cu3 113.4(4) . .
C4 N3 C5 121.6(6) . .
C5 N3 Cu3 124.9(4) . .
C2 N2 Cu3 145.0(5) . .
C2 N2 C3 104.6(5) . .
C3 N2 Cu3 110.4(4) . .
C11 N5 Cu3 144.0(5) . .
C11 N5 C9 103.2(5) . .
C9 N5 Cu3 111.5(4) . .
C11 N6 Cu4 123.3(4) . .
C11 N6 C10 103.5(5) . .
C10 N6 Cu4 133.1(4) . .
C8 N4 Cu3 112.7(4) . .
C8 N4 C7 121.0(6) . .
C7 N4 Cu3 126.3(5) . .
C19 N10 Cu4 113.2(5) . .
C19 N10 C18 120.4(6) . .
C18 N10 Cu4 126.4(4) . .
C22 N12 Cu2 124.4(4) . .
C21 N12 Cu2 129.9(5) . .
C21 N12 C22 105.2(5) . .
N8 C14 C13 107.4(5) . .
N8 C14 C15 115.6(6) . .
C13 C14 C15 137.0(6) . .
N11 C22 N12 112.5(6) . .
N11 C22 H22 123.7 . .
N12 C22 H22 123.7 . .
N3 C4 H4 121.2 . .
N3 C4 C3 117.6(6) . .
C3 C4 H4 121.2 . .
N5 C11 N6 115.5(6) . .
N5 C11 H11 122.2 . .
N6 C11 H11 122.2 . .
N7 C13 C14 109.4(6) . .
N7 C13 H13 125.3 . .
C14 C13 H13 125.3 . .
N1 C2 H2 123.3 . .
N2 C2 N1 113.4(6) . .
N2 C2 H2 123.3 . .
N5 C9 C8 114.7(6) . .
C10 C9 N5 108.8(6) . .
C10 C9 C8 136.5(6) . .
N2 C3 C4 116.4(6) . .
C1 C3 N2 108.6(6) . .
C1 C3 C4 134.9(7) . .
N6 C10 H10 125.5 . .
C9 C10 N6 109.0(6) . .
C9 C10 H10 125.5 . .
N8 C12 N7 113.6(5) . .
N8 C12 H12 123.2 . .
N7 C12 H12 123.2 . .
N9 C15 C14 118.0(6) . .
N9 C15 H15 121.0 . .
C14 C15 H15 121.0 . .
N9 C16 H16A 108.8 . .
N9 C16 H16B 108.8 . .
N9 C16 C17 113.9(5) . .
H16A C16 H16B 107.7 . .
C17 C16 H16A 108.8 . .
C17 C16 H16B 108.8 . .
N1 C1 C3 107.9(6) . .
N1 C1 H1 126.1 . .
C3 C1 H1 126.1 . .
N4 C8 C9 118.2(6) . .
N4 C8 H8 120.9 . .
C9 C8 H8 120.9 . .
N11 C20 C19 115.8(6) . .
C21 C20 N11 108.1(6) . .
C21 C20 C19 136.1(7) . .
N3 C5 H5A 109.2 . .
N3 C5 H5B 109.2 . .
N3 C5 C6 112.2(6) . .
H5A C5 H5B 107.9 . .
C6 C5 H5A 109.2 . .
C6 C5 H5B 109.2 . .
N4 C7 H7A 108.8 . .
N4 C7 H7B 108.8 . .
N4 C7 C6 113.7(6) . .
H7A C7 H7B 107.7 . .
C6 C7 H7A 108.8 . .
C6 C7 H7B 108.8 . .
C5 C6 C7 113.1(6) . .
C5 C6 H6A 109.0 . .
C5 C6 H6B 109.0 . .
C7 C6 H6A 109.0 . .
C7 C6 H6B 109.0 . .
H6A C6 H6B 107.8 . .
N10 C19 C20 116.9(6) . .
N10 C19 H19 121.5 . .
C20 C19 H19 121.5 . .
N12 C21 C20 109.1(6) . .
N12 C21 H21 125.5 . .
C20 C21 H21 125.5 . .
N10 C18 H18A 109.2 . .
N10 C18 H18B 109.2 . .
N10 C18 C17 112.0(6) . .
H18A C18 H18B 107.9 . .
C17 C18 H18A 109.2 . .
C17 C18 H18B 109.2 . .
C16 C17 H17A 108.1 . .
C16 C17 H17B 108.1 . .
C18 C17 C16 116.9(7) . .
C18 C17 H17A 108.1 . .
C18 C17 H17B 108.1 . .
H17A C17 H17B 107.3 . .

loop_
_geom_bond_atom_site_label_1
_geom_bond_atom_site_label_2
_geom_bond_distance
_geom_bond_site_symmetry_2
Cu3 N7 2.193(5) 3_655
Cu3 N3 2.018(5) .
Cu3 N2 2.007(5) .
Cu3 N5 1.995(5) .
Cu3 N4 2.009(5) .
Cu4 N9 2.019(5) .
Cu4 N11 1.979(5) .
Cu4 N8 1.981(5) .
Cu4 N6 2.172(5) .
Cu4 N10 2.014(5) .
Cu1 Cl05 2.715(4) .
Cu1 N1 1.988(5) 2_665
Cu1 N1 1.988(5) .
Cu1 N1 1.988(5) 3_655
Cu1 N1 1.988(5) 4_565
Cu2 Cl05 2.751(4) .
Cu2 N12 1.985(5) 4_565
Cu2 N12 1.985(5) .
Cu2 N12 1.985(5) 2_665
Cu2 N12 1.985(5) 3_655
N9 C15 1.288(8) .
N9 C16 1.463(7) .
N11 C22 1.331(7) .
N11 C20 1.381(8) .
N8 C14 1.379(7) .
N8 C12 1.340(7) .
N7 C13 1.373(8) .
N7 C12 1.355(7) .
N1 C2 1.338(8) .
N1 C1 1.367(8) .
N3 C4 1.279(8) .
N3 C5 1.463(7) .
N2 C2 1.329(7) .
N2 C3 1.382(8) .
N5 C11 1.320(7) .
N5 C9 1.385(7) .
N6 C11 1.338(7) .
N6 C10 1.368(8) .
N4 C8 1.298(8) .
N4 C7 1.450(8) .
N10 C19 1.288(8) .
N10 C18 1.462(8) .
N12 C22 1.358(8) .
N12 C21 1.351(8) .
C14 C13 1.386(9) .
C14 C15 1.417(8) .
C22 H22 0.9300 .
C4 H4 0.9300 .
C4 C3 1.433(8) .
C11 H11 0.9300 .
C13 H13 0.9300 .
C2 H2 0.9300 .
C9 C10 1.356(8) .
C9 C8 1.436(9) .
C3 C1 1.368(8) .
C10 H10 0.9300 .
C12 H12 0.9300 .
C15 H15 0.9300 .
C16 H16A 0.9700 .
C16 H16B 0.9700 .
C16 C17 1.514(9) .
C1 H1 0.9300 .
C8 H8 0.9300 .
C20 C19 1.444(9) .
C20 C21 1.366(8) .
C5 H5A 0.9700 .
C5 H5B 0.9700 .
C5 C6 1.505(9) .
C7 H7A 0.9700 .
C7 H7B 0.9700 .
C7 C6 1.533(10) .
C6 H6A 0.9700 .
C6 H6B 0.9700 .
C19 H19 0.9300 .
C21 H21 0.9300 .
C18 H18A 0.9700 .
C18 H18B 0.9700 .
C18 C17 1.496(11) .
C17 H17A 0.9700 .
C17 H17B 0.9700 .

loop_
_platon_squeeze_void_nr
_platon_squeeze_void_average_x
_platon_squeeze_void_average_y
_platon_squeeze_void_average_z
_platon_squeeze_void_volume
_platon_squeeze_void_count_electrons
_platon_squeeze_void_content
1 0.750 0.750 0.232 314 136 ' '
2 0.250 0.750 0.500 18 3 ' '
3 0.750 0.250 0.500 18 3 ' '
4 0.250 0.250 0.768 313 136 ' '
